data_4132196
loop_
_publ_author_name
'Jin, Jianwen'
'Zhao, Yichao'
'Gouranourimi, Ali'
'Ariafard, Alireza'
'Hong Chan, Philip Wai'

_publ_section_title
;
 Chiral Br\/onsted Acid Catalyzed Enantioselective Dehydrative
 Nazarov-Type Electrocyclization of Aryl and 2-Thienyl Vinyl Alcohols.
;
_journal_issue 17
_journal_name_full 'Journal of the American Chemical Society'
_journal_page_first 5834
_journal_page_last 5841
_journal_paper_doi 10.1021/jacs.8b02339
_journal_volume 140
_journal_year 2018
_chemical_absolute_configuration ad
_chemical_formula_moiety 'C31 H25 N O3 S'
_chemical_formula_sum 'C31 H25 N O3 S'
_chemical_formula_weight 491.58
_space_group_crystal_system orthorhombic
_space_group_IT_number 19
_space_group_name_Hall 'P 2ac 2ab'
_space_group_name_H-M_alt 'P 21 21 21'
_atom_sites_solution_hydrogens mixed
_atom_sites_solution_primary dual
_audit_creation_date 2017-01-30
_audit_creation_method
;
Olex2 1.2
(compiled 2017.01.04 svn.r3372 for OlexSys, GUI svn.r5292)
;
_cell_angle_alpha 90
_cell_angle_beta 90
_cell_angle_gamma 90
_cell_formula_units_Z 4
_cell_length_a 9.62577(3)
_cell_length_b 14.48480(7)
_cell_length_c 18.25680(7)
_cell_measurement_reflns_used 25347
_cell_measurement_temperature 150(2)
_cell_measurement_theta_max 73.4770
_cell_measurement_theta_min 4.5510
_cell_volume 2545.497(18)
_computing_cell_refinement 'CrysAlisPro 1.171.38.43f (Rigaku OD, 2015)'
_computing_data_collection 'CrysAlisPro 1.171.38.43f (Rigaku OD, 2015)'
_computing_data_reduction 'CrysAlisPro 1.171.38.43f (Rigaku OD, 2015)'
_computing_molecular_graphics 'Olex2 (Dolomanov et al., 2009)'
_computing_publication_material 'Olex2 (Dolomanov et al., 2009)'
_computing_structure_refinement 'ShelXL (Sheldrick, 2015)'
_computing_structure_solution 'ShelXT (Sheldrick, 2015)'
_diffrn_ambient_environment N~2~
_diffrn_ambient_temperature 150(2)
_diffrn_detector 'CCD plate'
_diffrn_detector_area_resol_mean 5.3046
_diffrn_detector_type AtlasS2
_diffrn_measured_fraction_theta_full 1.000
_diffrn_measured_fraction_theta_max 0.996
_diffrn_measurement_details
;
List of Runs (angles in degrees, time in seconds):

  # Type    Start    End  Width  t~exp~   \w     \q     \k     \f   Frames
--------------------------------------------------------------------------
  1  \w    -66.00  33.00   1.00    1.25    --  -41.82  37.00  90.00   99
  2  \w    -66.00  33.00   1.00    1.25    --  -41.82  37.00-180.00   99
  3  \w     94.00 178.00   1.00    5.00    --  107.00 125.00 120.00   84
  4  \w     94.00 178.00   1.00    5.00    --  107.00 125.00 -90.00   84
  5  \w     81.00 178.00   1.00    5.00    --  107.00  45.00-180.00   97
  6  \w     94.00 178.00   1.00    5.00    --  107.00 125.00   0.00   84
  7  \w     24.00 109.00   1.00    5.00    --  107.00 -94.00  60.00   85
  8  \w   -116.00 -17.00   1.00    1.25    --  -41.82 -37.00  60.00   99
  9  \w   -114.00 -14.00   1.00    1.25    --  -41.82 -57.00 -30.00  100
 10  \w     81.00 178.00   1.00    5.00    --  107.00  45.00  90.00   97
 11  \w     74.00 178.00   1.00    5.00    --  107.00  77.00-150.00  104
 12  \w     74.00 178.00   1.00    5.00    --  107.00  77.00   0.00  104
 13  \w     54.00 178.00   1.00    5.00    --  107.00  15.00 -30.00  124
 14  \w   -114.00 -14.00   1.00    1.25    --  -41.82 -57.00-180.00  100
 15  \w     23.00  98.00   1.00    1.25    --   41.82-125.00 -30.00   75
 16  \w     34.00 121.00   1.00    5.00    --  107.00-125.00 -30.00   87
 17  \w     74.00 178.00   1.00    5.00    --  107.00  77.00 -30.00  104
 18  \w     74.00 178.00   1.00    5.00    --  107.00  77.00  30.00  104
 19  \w     78.00 178.00   1.00    5.00    --  107.00  61.00 120.00  100
 20  \w   -118.00 -41.00   1.00    1.25    --  -41.82 -77.00 -90.00   77
;
_diffrn_measurement_device 'four-circle diffractometer'
_diffrn_measurement_device_type 'SuperNova, Dual, Cu at zero, AtlasS2'
_diffrn_measurement_method '\w scans'
_diffrn_orient_matrix_type 'CrysAlisPro convention (1999,Acta A55,543-557)'
_diffrn_orient_matrix_UB_11 -0.0587169000
_diffrn_orient_matrix_UB_12 0.0477903000
_diffrn_orient_matrix_UB_13 0.0687596000
_diffrn_orient_matrix_UB_21 -0.1486008000
_diffrn_orient_matrix_UB_22 -0.0240690000
_diffrn_orient_matrix_UB_23 -0.0247503000
_diffrn_orient_matrix_UB_31 0.0084534000
_diffrn_orient_matrix_UB_32 -0.0919022000
_diffrn_orient_matrix_UB_33 0.0422533000
_diffrn_radiation_monochromator mirror
_diffrn_radiation_probe x-ray
_diffrn_radiation_type CuK\a
_diffrn_radiation_wavelength 1.54184
_diffrn_reflns_av_R_equivalents 0.0178
_diffrn_reflns_av_unetI/netI 0.0103
_diffrn_reflns_Laue_measured_fraction_full 1.000
_diffrn_reflns_Laue_measured_fraction_max 0.996
_diffrn_reflns_limit_h_max 11
_diffrn_reflns_limit_h_min -11
_diffrn_reflns_limit_k_max 16
_diffrn_reflns_limit_k_min -18
_diffrn_reflns_limit_l_max 22
_diffrn_reflns_limit_l_min -22
_diffrn_reflns_number 30136
_diffrn_reflns_point_group_measured_fraction_full 1.000
_diffrn_reflns_point_group_measured_fraction_max 0.989
_diffrn_reflns_theta_full 67.684
_diffrn_reflns_theta_max 73.649
_diffrn_reflns_theta_min 3.896
_diffrn_source 'micro-focus sealed X-ray tube'
_diffrn_source_type 'SuperNova (Cu) X-ray Source'
_exptl_absorpt_coefficient_mu 1.392
_exptl_absorpt_correction_T_max 1.00000
_exptl_absorpt_correction_T_min 0.79597
_exptl_absorpt_correction_type multi-scan
_exptl_absorpt_process_details
;
CrysAlisPro 1.171.38.43f (Rigaku Oxford Diffraction, 2015)
Empirical absorption correction using spherical harmonics,
 implemented in SCALE3 ABSPACK scaling algorithm.
;
_exptl_crystal_colour colourless
_exptl_crystal_colour_primary colourless
_exptl_crystal_density_diffrn 1.283
_exptl_crystal_description block
_exptl_crystal_F_000 1032
_exptl_crystal_size_max 0.26
_exptl_crystal_size_mid 0.2
_exptl_crystal_size_min 0.16
_refine_diff_density_max 0.227
_refine_diff_density_min -0.261
_refine_diff_density_rms 0.034
_refine_ls_abs_structure_details
;
 Flack x determined using 2157 quotients [(I+)-(I-)]/[(I+)+(I-)]
 (Parsons, Flack and Wagner, Acta Cryst. B69 (2013) 249-259).
Hooft y: -0.010(2) Olex2 
Flack x: -0.002(3) Shelx 2016
;
_refine_ls_abs_structure_Flack -0.002(3)
_refine_ls_extinction_method none
_refine_ls_goodness_of_fit_ref 1.066
_refine_ls_hydrogen_treatment mixed
_refine_ls_matrix_type full
_refine_ls_number_parameters 330
_refine_ls_number_reflns 5077
_refine_ls_number_restraints 0
_refine_ls_restrained_S_all 1.066
_refine_ls_R_factor_all 0.0251
_refine_ls_R_factor_gt 0.0250
_refine_ls_shift/su_max 0.001
_refine_ls_shift/su_mean 0.000
_refine_ls_structure_factor_coef Fsqd
_refine_ls_weighting_details 'w=1/[\s^2^(Fo^2^)+(0.0450P)^2^+0.3263P] where P=(Fo^2^+2Fc^2^)/3'
_refine_ls_weighting_scheme calc
_refine_ls_wR_factor_gt 0.0698
_refine_ls_wR_factor_ref 0.0699
_reflns_Friedel_coverage 0.757
_reflns_Friedel_fraction_full 1.000
_reflns_Friedel_fraction_max 0.981
_reflns_number_gt 5043
_reflns_number_total 5077
_reflns_threshold_expression 'I > 2\s(I)'
_cod_data_source_file ja8b02339_si_002.cif
_cod_data_source_block dd16
_cod_original_cell_volume 2545.496(17)
_cod_database_code 4132196
_shelx_shelxl_version_number 2014/7
_chemical_oxdiff_formula 'C20 H20 N2 O2 S'
_shelx_space_group_comment
;
The symmetry employed for this shelxl refinement is uniquely defined
by the following loop, which should always be used as a source of
symmetry information in preference to the above space-group names.
They are only intended as comments.
;
_reflns_odcompleteness_completeness 99.93
_reflns_odcompleteness_iscentric 1
_reflns_odcompleteness_theta 69.95
_olex2_refinement_description
;
The NH was located in a difference map and allowed to refine freely but given a Uiso 1.2 times 
the Uequiv of the parent nitrogen.

1. Fixed Uiso
 At 1.2 times of:
  All C(H) groups, All N(H) groups
 At 1.5 times of:
  All C(H,H,H) groups
2.a Ternary CH refined with riding coordinates:
 C11(H11)
2.b Aromatic/amide H refined with riding coordinates:
 C3(H3), C4(H4), C6(H6), C7(H7), C13(H13), C15(H15), C16(H16), C22(H22),
 C23(H23), C24(H24), C25(H25), C26(H26), C28(H28), C29(H29), C30(H30), C31(H31),
  C32(H32)
2.c Idealised Me refined as rotating group:
 C1(H1A,H1B,H1C), C33(H33A,H33B,H33C)
;
_olex2_submission_special_instructions 'No special instructions were received'
_oxdiff_exptl_absorpt_empirical_details
;
Empirical correction (ABSPACK) includes:
- Absorption correction using spherical harmonics
- Frame scaling
;
_oxdiff_exptl_absorpt_empirical_full_max 1.326
_oxdiff_exptl_absorpt_empirical_full_min 0.815

loop_
_space_group_symop_operation_xyz
'x, y, z'
'-x+1/2, -y, z+1/2'
'-x, y+1/2, -z+1/2'
'x+1/2, -y+1/2, -z'

loop_
_atom_site_label
_atom_site_type_symbol
_atom_site_fract_x
_atom_site_fract_y
_atom_site_fract_z
_atom_site_U_iso_or_equiv
_atom_site_adp_type
_atom_site_occupancy
_atom_site_site_symmetry_order
_atom_site_calc_flag
_atom_site_refinement_flags_posn
C1 C 0.7481(3) 0.8346(2) 0.84902(14) 0.0648(7) Uani 1 1 d .
H1A H 0.7682 0.8810 0.8866 0.097 Uiso 1 1 calc GR
H1B H 0.8332 0.8004 0.8374 0.097 Uiso 1 1 calc GR
H1C H 0.6774 0.7917 0.8673 0.097 Uiso 1 1 calc GR
C2 C 0.6951(2) 0.88174(14) 0.78081(11) 0.0410(4) Uani 1 1 d .
C3 C 0.7657(2) 0.87739(17) 0.71481(13) 0.0503(5) Uani 1 1 d .
H3 H 0.8514 0.8450 0.7125 0.060 Uiso 1 1 calc R
C4 C 0.71448(19) 0.91906(15) 0.65206(11) 0.0404(4) Uani 1 1 d .
H4 H 0.7642 0.9153 0.6072 0.048 Uiso 1 1 calc R
C5 C 0.58968(17) 0.96615(11) 0.65588(9) 0.0283(3) Uani 1 1 d .
C6 C 0.5172(2) 0.97161(13) 0.72140(9) 0.0363(4) Uani 1 1 d .
H6 H 0.4316 1.0041 0.7237 0.044 Uiso 1 1 calc R
C7 C 0.5700(2) 0.92968(14) 0.78289(10) 0.0375(4) Uani 1 1 d .
H7 H 0.5202 0.9335 0.8277 0.045 Uiso 1 1 calc R
S8 S 0.51437(4) 1.01388(3) 0.57656(2) 0.02910(11) Uani 1 1 d .
O8A O 0.61608(14) 1.01429(10) 0.51946(7) 0.0393(3) Uani 1 1 d .
O8B O 0.44269(14) 1.09690(9) 0.59628(7) 0.0386(3) Uani 1 1 d .
N9 N 0.39027(16) 0.94159(10) 0.55193(8) 0.0282(3) Uani 1 1 d .
H9 H 0.321(2) 0.9504(15) 0.5786(12) 0.034 Uiso 1 1 d R
C10 C 0.42311(16) 0.84814(11) 0.53780(9) 0.0259(3) Uani 1 1 d .
C11 C 0.49543(16) 0.81707(10) 0.46835(8) 0.0254(3) Uani 1 1 d .
H11 H 0.5937 0.8394 0.4693 0.030 Uiso 1 1 calc R
C12 C 0.49460(15) 0.71280(10) 0.47839(8) 0.0241(3) Uani 1 1 d .
C13 C 0.54500(16) 0.64512(11) 0.43317(8) 0.0254(3) Uani 1 1 d .
H13 H 0.5864 0.6603 0.3875 0.030 Uiso 1 1 calc R
C14 C 0.53404(16) 0.55303(11) 0.45579(9) 0.0264(3) Uani 1 1 d .
O14 O 0.59255(13) 0.48951(8) 0.40895(6) 0.0334(3) Uani 1 1 d .
C15 C 0.46876(17) 0.52971(11) 0.52132(9) 0.0289(3) Uani 1 1 d .
H15 H 0.4596 0.4668 0.5351 0.035 Uiso 1 1 calc R
C16 C 0.41698(16) 0.59913(11) 0.56663(9) 0.0279(3) Uani 1 1 d .
H16 H 0.3726 0.5840 0.6115 0.033 Uiso 1 1 calc R
C17 C 0.43098(16) 0.69036(11) 0.54536(8) 0.0247(3) Uani 1 1 d .
C18 C 0.39116(16) 0.77619(11) 0.58185(9) 0.0261(3) Uani 1 1 d .
C19 C 0.33547(17) 0.78093(12) 0.65432(9) 0.0280(3) Uani 1 1 d .
C20 C 0.29444(18) 0.78471(12) 0.71607(9) 0.0293(3) Uani 1 1 d .
C21 C 0.24928(18) 0.79194(12) 0.79077(9) 0.0297(3) Uani 1 1 d .
C22 C 0.2936(3) 0.72834(15) 0.84238(10) 0.0452(5) Uani 1 1 d .
H22 H 0.3524 0.6788 0.8282 0.054 Uiso 1 1 calc R
C23 C 0.2522(3) 0.73691(18) 0.91479(11) 0.0535(6) Uani 1 1 d .
H23 H 0.2839 0.6935 0.9500 0.064 Uiso 1 1 calc R
C24 C 0.1660(2) 0.80723(17) 0.93603(11) 0.0489(5) Uani 1 1 d .
H24 H 0.1357 0.8116 0.9854 0.059 Uiso 1 1 calc R
C25 C 0.1238(3) 0.87143(16) 0.88534(13) 0.0535(6) Uani 1 1 d .
H25 H 0.0665 0.9214 0.9002 0.064 Uiso 1 1 calc R
C26 C 0.1639(2) 0.86412(15) 0.81272(12) 0.0453(5) Uani 1 1 d .
H26 H 0.1331 0.9084 0.7780 0.054 Uiso 1 1 calc R
C27 C 0.42829(17) 0.84713(11) 0.39710(9) 0.0262(3) Uani 1 1 d .
C28 C 0.5102(2) 0.87432(13) 0.33848(10) 0.0359(4) Uani 1 1 d .
H28 H 0.6080 0.8788 0.3443 0.043 Uiso 1 1 calc R
C29 C 0.4501(2) 0.89505(16) 0.27121(11) 0.0453(5) Uani 1 1 d .
H29 H 0.5069 0.9136 0.2313 0.054 Uiso 1 1 calc R
C30 C 0.3079(2) 0.88865(16) 0.26250(10) 0.0447(5) Uani 1 1 d .
H30 H 0.2668 0.9021 0.2164 0.054 Uiso 1 1 calc R
C31 C 0.2260(2) 0.86280(17) 0.32077(10) 0.0434(5) Uani 1 1 d .
H31 H 0.1281 0.8589 0.3149 0.052 Uiso 1 1 calc R
C32 C 0.28542(19) 0.84234(15) 0.38813(10) 0.0366(4) Uani 1 1 d .
H32 H 0.2281 0.8250 0.4282 0.044 Uiso 1 1 calc R
C33 C 0.5825(3) 0.39499(13) 0.42991(13) 0.0536(6) Uani 1 1 d .
H33A H 0.6307 0.3565 0.3938 0.080 Uiso 1 1 calc GR
H33B H 0.4845 0.3769 0.4322 0.080 Uiso 1 1 calc GR
H33C H 0.6255 0.3865 0.4781 0.080 Uiso 1 1 calc GR

loop_
_atom_site_aniso_label
_atom_site_aniso_U_11
_atom_site_aniso_U_22
_atom_site_aniso_U_33
_atom_site_aniso_U_23
_atom_site_aniso_U_13
_atom_site_aniso_U_12
C1 0.0756(17) 0.0709(17) 0.0480(12) 0.0115(12) -0.0159(12) 0.0210(14)
C2 0.0459(10) 0.0392(10) 0.0378(9) -0.0001(8) -0.0116(9) 0.0044(8)
C3 0.0376(10) 0.0618(14) 0.0516(12) 0.0040(10) -0.0049(9) 0.0190(10)
C4 0.0303(9) 0.0520(11) 0.0389(9) 0.0019(8) 0.0021(7) 0.0069(9)
C5 0.0290(8) 0.0263(8) 0.0297(8) -0.0021(6) -0.0050(6) -0.0011(6)
C6 0.0358(9) 0.0414(9) 0.0316(8) -0.0084(7) -0.0038(7) 0.0101(8)
C7 0.0443(10) 0.0414(10) 0.0268(8) -0.0066(7) -0.0039(7) 0.0031(8)
S8 0.03240(19) 0.02633(18) 0.02857(19) 0.00096(14) -0.00429(15) -0.00097(14)
O8A 0.0419(7) 0.0417(7) 0.0344(6) 0.0049(6) 0.0009(5) -0.0080(6)
O8B 0.0467(7) 0.0262(6) 0.0429(7) 0.0001(5) -0.0120(6) 0.0036(5)
N9 0.0284(7) 0.0280(7) 0.0283(7) -0.0023(5) -0.0024(6) 0.0024(6)
C10 0.0237(7) 0.0291(8) 0.0247(7) -0.0010(6) -0.0046(6) 0.0014(6)
C11 0.0227(7) 0.0269(7) 0.0265(7) 0.0019(6) -0.0010(6) -0.0005(6)
C12 0.0198(7) 0.0285(7) 0.0239(7) 0.0029(6) -0.0034(6) -0.0003(6)
C13 0.0224(7) 0.0314(8) 0.0223(7) 0.0018(6) -0.0008(6) -0.0002(6)
C14 0.0247(7) 0.0289(8) 0.0255(7) -0.0023(6) -0.0018(6) 0.0011(6)
O14 0.0424(7) 0.0278(6) 0.0301(6) -0.0019(5) 0.0051(5) 0.0032(5)
C15 0.0294(8) 0.0277(7) 0.0295(7) 0.0030(6) -0.0001(6) -0.0003(6)
C16 0.0271(7) 0.0317(8) 0.0249(7) 0.0044(6) 0.0021(6) 0.0004(6)
C17 0.0217(6) 0.0294(8) 0.0231(7) 0.0010(6) -0.0021(6) 0.0015(6)
C18 0.0240(7) 0.0302(8) 0.0241(7) 0.0003(6) -0.0044(6) 0.0030(6)
C19 0.0286(8) 0.0295(8) 0.0260(8) 0.0003(6) -0.0026(6) 0.0045(7)
C20 0.0318(8) 0.0287(8) 0.0273(8) 0.0002(6) -0.0026(6) 0.0041(7)
C21 0.0326(8) 0.0310(8) 0.0255(8) -0.0028(6) 0.0017(6) 0.0001(7)
C22 0.0584(12) 0.0474(11) 0.0297(9) 0.0024(8) 0.0063(9) 0.0199(10)
C23 0.0712(15) 0.0613(14) 0.0281(9) 0.0062(9) 0.0072(10) 0.0162(12)
C24 0.0572(12) 0.0605(13) 0.0288(9) -0.0109(9) 0.0115(9) -0.0023(10)
C25 0.0653(14) 0.0483(12) 0.0470(12) -0.0162(10) 0.0146(11) 0.0120(11)
C26 0.0593(13) 0.0369(10) 0.0396(10) -0.0035(8) 0.0049(9) 0.0135(9)
C27 0.0285(8) 0.0254(7) 0.0247(7) 0.0015(6) 0.0020(6) 0.0037(6)
C28 0.0318(8) 0.0422(9) 0.0336(9) 0.0087(7) 0.0057(7) 0.0069(8)
C29 0.0489(11) 0.0580(12) 0.0291(9) 0.0139(8) 0.0126(8) 0.0160(10)
C30 0.0519(11) 0.0573(12) 0.0249(8) 0.0052(8) -0.0007(8) 0.0257(10)
C31 0.0333(9) 0.0647(13) 0.0322(9) 0.0029(9) -0.0042(8) 0.0135(9)
C32 0.0291(9) 0.0526(11) 0.0280(8) 0.0069(8) 0.0016(7) 0.0035(8)
C33 0.0878(17) 0.0277(9) 0.0453(11) -0.0004(8) 0.0212(12) 0.0061(10)

loop_
_atom_type_symbol
_atom_type_description
_atom_type_scat_dispersion_real
_atom_type_scat_dispersion_imag
_atom_type_scat_source
C C 0.0181 0.0091 'International Tables Vol C Tables 4.2.6.8 and 6.1.1.4'
H H 0.0000 0.0000 'International Tables Vol C Tables 4.2.6.8 and 6.1.1.4'
N N 0.0311 0.0180 'International Tables Vol C Tables 4.2.6.8 and 6.1.1.4'
O O 0.0492 0.0322 'International Tables Vol C Tables 4.2.6.8 and 6.1.1.4'
S S 0.3331 0.5567 'International Tables Vol C Tables 4.2.6.8 and 6.1.1.4'

loop_
_geom_angle_atom_site_label_1
_geom_angle_atom_site_label_2
_geom_angle_atom_site_label_3
_geom_angle
H1A C1 H1B 109.5
H1A C1 H1C 109.5
H1B C1 H1C 109.5
C2 C1 H1A 109.5
C2 C1 H1B 109.5
C2 C1 H1C 109.5
C3 C2 C1 122.1(2)
C3 C2 C7 118.12(18)
C7 C2 C1 119.8(2)
C2 C3 H3 119.2
C2 C3 C4 121.67(19)
C4 C3 H3 119.2
C3 C4 H4 120.6
C5 C4 C3 118.83(18)
C5 C4 H4 120.6
C4 C5 C6 120.56(16)
C4 C5 S8 120.64(14)
C6 C5 S8 118.67(13)
C5 C6 H6 120.2
C7 C6 C5 119.55(16)
C7 C6 H6 120.2
C2 C7 H7 119.4
C6 C7 C2 121.27(18)
C6 C7 H7 119.4
O8A S8 C5 108.62(8)
O8A S8 O8B 120.64(9)
O8A S8 N9 107.43(8)
O8B S8 C5 108.74(8)
O8B S8 N9 104.62(8)
N9 S8 C5 105.83(8)
S8 N9 H9 108.7(15)
C10 N9 S8 119.68(12)
C10 N9 H9 115.5(15)
N9 C10 C11 122.68(14)
C18 C10 N9 125.36(15)
C18 C10 C11 111.93(14)
C10 C11 H11 108.9
C10 C11 C12 101.04(13)
C10 C11 C27 115.91(13)
C12 C11 H11 108.9
C27 C11 H11 108.9
C27 C11 C12 112.71(13)
C13 C12 C11 129.47(14)
C13 C12 C17 120.85(14)
C17 C12 C11 109.68(14)
C12 C13 H13 120.8
C12 C13 C14 118.49(14)
C14 C13 H13 120.8
O14 C14 C13 115.00(14)
O14 C14 C15 123.79(15)
C15 C14 C13 121.22(15)
C14 O14 C33 116.59(14)
C14 C15 H15 120.1
C14 C15 C16 119.74(15)
C16 C15 H15 120.1
C15 C16 H16 120.4
C17 C16 C15 119.17(15)
C17 C16 H16 120.4
C12 C17 C18 108.30(14)
C16 C17 C12 120.49(15)
C16 C17 C18 131.20(15)
C10 C18 C17 108.96(14)
C10 C18 C19 126.80(15)
C19 C18 C17 124.14(15)
C20 C19 C18 177.24(18)
C19 C20 C21 177.7(2)
C22 C21 C20 120.30(16)
C22 C21 C26 119.12(17)
C26 C21 C20 120.55(17)
C21 C22 H22 120.0
C21 C22 C23 120.03(19)
C23 C22 H22 120.0
C22 C23 H23 119.6
C24 C23 C22 120.7(2)
C24 C23 H23 119.6
C23 C24 H24 120.3
C23 C24 C25 119.46(19)
C25 C24 H24 120.3
C24 C25 H25 119.6
C24 C25 C26 120.7(2)
C26 C25 H25 119.6
C21 C26 H26 120.0
C25 C26 C21 119.9(2)
C25 C26 H26 120.0
C28 C27 C11 120.11(15)
C28 C27 C32 119.13(16)
C32 C27 C11 120.64(15)
C27 C28 H28 119.8
C27 C28 C29 120.48(18)
C29 C28 H28 119.8
C28 C29 H29 120.0
C30 C29 C28 119.93(18)
C30 C29 H29 120.0
C29 C30 H30 120.1
C31 C30 C29 119.83(18)
C31 C30 H30 120.1
C30 C31 H31 119.8
C30 C31 C32 120.44(19)
C32 C31 H31 119.8
C27 C32 C31 120.17(17)
C27 C32 H32 119.9
C31 C32 H32 119.9
O14 C33 H33A 109.5
O14 C33 H33B 109.5
O14 C33 H33C 109.5
H33A C33 H33B 109.5
H33A C33 H33C 109.5
H33B C33 H33C 109.5

loop_
_geom_bond_atom_site_label_1
_geom_bond_atom_site_label_2
_geom_bond_distance
C1 H1A 0.9800
C1 H1B 0.9800
C1 H1C 0.9800
C1 C2 1.509(3)
C2 C3 1.385(3)
C2 C7 1.391(3)
C3 H3 0.9500
C3 C4 1.386(3)
C4 H4 0.9500
C4 C5 1.383(2)
C5 C6 1.387(2)
C5 S8 1.7610(17)
C6 H6 0.9500
C6 C7 1.374(3)
C7 H7 0.9500
S8 O8A 1.4300(14)
S8 O8B 1.4324(13)
S8 N9 1.6510(15)
N9 H9 0.83(2)
N9 C10 1.414(2)
C10 C11 1.515(2)
C10 C18 1.352(2)
C11 H11 1.0000
C11 C12 1.521(2)
C11 C27 1.516(2)
C12 C13 1.371(2)
C12 C17 1.405(2)
C13 H13 0.9500
C13 C14 1.400(2)
C14 O14 1.377(2)
C14 C15 1.393(2)
O14 C33 1.425(2)
C15 H15 0.9500
C15 C16 1.394(2)
C16 H16 0.9500
C16 C17 1.384(2)
C17 C18 1.462(2)
C18 C19 1.429(2)
C19 C20 1.196(2)
C20 C21 1.435(2)
C21 C22 1.385(3)
C21 C26 1.389(3)
C22 H22 0.9500
C22 C23 1.386(3)
C23 H23 0.9500
C23 C24 1.369(3)
C24 H24 0.9500
C24 C25 1.374(3)
C25 H25 0.9500
C25 C26 1.385(3)
C26 H26 0.9500
C27 C28 1.386(2)
C27 C32 1.387(2)
C28 H28 0.9500
C28 C29 1.390(3)
C29 H29 0.9500
C29 C30 1.381(3)
C30 H30 0.9500
C30 C31 1.376(3)
C31 H31 0.9500
C31 C32 1.388(2)
C32 H32 0.9500
C33 H33A 0.9800
C33 H33B 0.9800
C33 H33C 0.9800

loop_
_geom_hbond_atom_site_label_D
_geom_hbond_atom_site_label_H
_geom_hbond_atom_site_label_A
_geom_hbond_distance_DH
_geom_hbond_distance_HA
_geom_hbond_distance_DA
_geom_hbond_angle_DHA
_geom_hbond_site_symmetry_A
N9 H9 O14 0.83(2) 2.38(2) 3.117(2) 148.2(19) 4_466
